data_8105330
loop_
_publ_author_name
'Alotaibi, Abdullah A.'
'Abdel-Wahab, Bakr F.'
'Hegazy, Amany S.'
'Kariuki, Benson M.'
'El-Hiti, Gamal A.'

_publ_section_title
;
 The crystal structure of
 5-(2-(4-fluorophenyl)hydrazono)-4-methyl-2-((3-(5-methyl-1-(4-methylphenyl)-1H-1,2,3-triazol-4-yl)-1-phenyl-1H-pyrazol-4-yl)methylene)
 hydrazono)-2,5-dihydrothiazole dimethylformamide monosolvate,
 C30H25FN10S&#x22C5;C3H7NO
;
_journal_issue 4
_journal_name_full 'Zeitschrift f\"ur Kristallographie - New Crystal Structures'
_journal_page_first 915
_journal_page_last 917
_journal_paper_doi 10.1515/ncrs-2020-0101
_journal_volume 235
_journal_year 2020
_chemical_formula_moiety 'C30 H25 F N10 S, C3 H7 N O'
_chemical_formula_sum 'C33 H32 F N11 O S'
_chemical_formula_weight 649.75
_space_group_crystal_system triclinic
_space_group_IT_number 2
_space_group_name_Hall '-P 1'
_space_group_name_H-M_alt 'P -1'
_atom_sites_solution_hydrogens geom
_cell_angle_alpha 99.412(4)
_cell_angle_beta 110.024(5)
_cell_angle_gamma 105.904(5)
_cell_formula_units_Z 2
_cell_length_a 10.9189(6)
_cell_length_b 12.3898(7)
_cell_length_c 13.9206(7)
_cell_measurement_reflns_used 6615
_cell_measurement_temperature 296(2)
_cell_measurement_theta_max 25.9290
_cell_measurement_theta_min 3.4320
_cell_volume 1631.17(18)
_computing_cell_refinement 'CrysAlisPro [1]'
_computing_data_collection 'CrysAlisPro [1]'
_computing_data_reduction 'CrysAlisPro [1]'
_computing_molecular_graphics 'WinGX and ORTEP [4]'
_computing_publication_material 'WinGX and ORTEP [4]'
_computing_structure_refinement 'SHELXL-2018 [3]'
_computing_structure_solution 'SHELXS [2]'
_diffrn_ambient_temperature 296(2)
_diffrn_measured_fraction_theta_full 0.998
_diffrn_measured_fraction_theta_max 0.871
_diffrn_measurement_device_type 'SuperNova, Dual, Cu at zero, Atlas'
_diffrn_measurement_method '\w scans'
_diffrn_radiation_type MoK\a
_diffrn_radiation_wavelength 0.71073
_diffrn_reflns_av_R_equivalents 0.0391
_diffrn_reflns_av_unetI/netI 0.0420
_diffrn_reflns_Laue_measured_fraction_full 0.998
_diffrn_reflns_Laue_measured_fraction_max 0.871
_diffrn_reflns_limit_h_max 14
_diffrn_reflns_limit_h_min -14
_diffrn_reflns_limit_k_max 16
_diffrn_reflns_limit_k_min -16
_diffrn_reflns_limit_l_max 19
_diffrn_reflns_limit_l_min -19
_diffrn_reflns_number 28922
_diffrn_reflns_point_group_measured_fraction_full 0.998
_diffrn_reflns_point_group_measured_fraction_max 0.871
_diffrn_reflns_theta_full 25.242
_diffrn_reflns_theta_max 29.854
_diffrn_reflns_theta_min 2.927
_diffrn_standards_decay_% 0
_diffrn_standards_interval_count 0
_diffrn_standards_interval_time 0
_diffrn_standards_number 0
_exptl_absorpt_coefficient_mu 0.151
_exptl_absorpt_correction_T_max 0.997
_exptl_absorpt_correction_T_min 0.990
_exptl_absorpt_correction_type gaussian
_exptl_absorpt_process_details
;
CrysAlisPro 1.171.38.41 (Rigaku Oxford Diffraction, 2015)
Numerical absorption correction based on gaussian integration over
			a multifaceted crystal model
Empirical absorption correction using spherical harmonics,
 implemented in SCALE3 ABSPACK scaling algorithm.
;
_exptl_crystal_colour yellow
_exptl_crystal_density_diffrn 1.323
_exptl_crystal_description block
_exptl_crystal_F_000 680
_exptl_crystal_size_max 0.313
_exptl_crystal_size_mid 0.214
_exptl_crystal_size_min 0.070
_refine_diff_density_max 0.180
_refine_diff_density_min -0.257
_refine_diff_density_rms 0.042
_refine_ls_extinction_coef .
_refine_ls_extinction_method none
_refine_ls_goodness_of_fit_ref 1.057
_refine_ls_hydrogen_treatment constr
_refine_ls_matrix_type full
_refine_ls_number_parameters 427
_refine_ls_number_reflns 8174
_refine_ls_number_restraints 0
_refine_ls_restrained_S_all 1.057
_refine_ls_R_factor_all 0.0962
_refine_ls_R_factor_gt 0.0536
_refine_ls_shift/su_max 0.000
_refine_ls_shift/su_mean 0.000
_refine_ls_structure_factor_coef Fsqd
_refine_ls_weighting_details 'w=1/[\s^2^(Fo^2^)+(0.0536P)^2^+0.3930P] where P=(Fo^2^+2Fc^2^)/3'
_refine_ls_weighting_scheme calc
_refine_ls_wR_factor_gt 0.1210
_refine_ls_wR_factor_ref 0.1471
_reflns_Friedel_coverage 0.000
_reflns_Friedel_fraction_full .
_reflns_Friedel_fraction_max .
_reflns_number_gt 5125
_reflns_number_total 8174
_reflns_threshold_expression 'I > 2\s(I)'
_cod_data_source_file suppl_ncrs-2020-0101_suppl.cif
_cod_data_source_block bmk1782
_cod_original_cell_volume 1631.17(17)
_cod_database_code 8105330
_shelx_space_group_comment
;
The symmetry employed for this shelxl refinement is uniquely defined
by the following loop, which should always be used as a source of
symmetry information in preference to the above space-group names.
They are only intended as comments.
;
_shelx_estimated_absorpt_t_min 0.954
_shelx_estimated_absorpt_t_max 0.990
_shelxl_version_number 2013-4

loop_
_space_group_symop_operation_xyz
'x, y, z'
'-x, -y, -z'

loop_
_atom_site_label
_atom_site_type_symbol
_atom_site_fract_x
_atom_site_fract_y
_atom_site_fract_z
_atom_site_U_iso_or_equiv
_atom_site_adp_type
_atom_site_occupancy
_atom_site_site_symmetry_order
_atom_site_calc_flag
_atom_site_refinement_flags_posn
_atom_site_refinement_flags_adp
_atom_site_refinement_flags_occupancy
_atom_site_disorder_assembly
_atom_site_disorder_group
C1 C -0.0652(2) 1.03548(17) 0.20981(18) 0.0531(5) Uani 1 1 d . . . . .
C2 C 0.0136(2) 1.0813(2) 0.31873(19) 0.0632(6) Uani 1 1 d . . . . .
H2 H 0.0796 1.0508 0.3533 0.076 Uiso 1 1 calc R U . . .
C3 C -0.0061(3) 1.1727(2) 0.3763(2) 0.0751(7) Uani 1 1 d . . . . .
H3 H 0.0464 1.2043 0.4494 0.090 Uiso 1 1 calc R U . . .
C4 C -0.1037(3) 1.2152(2) 0.3237(3) 0.0798(8) Uani 1 1 d . . . . .
C5 C -0.1813(3) 1.1727(2) 0.2174(3) 0.0819(8) Uani 1 1 d . . . . .
H5 H -0.2469 1.2042 0.1840 0.098 Uiso 1 1 calc R U . . .
C6 C -0.1622(3) 1.0819(2) 0.1587(2) 0.0666(6) Uani 1 1 d . . . . .
H6 H -0.2144 1.0523 0.0854 0.080 Uiso 1 1 calc R U . . .
C7 C -0.0763(2) 0.82351(17) -0.00007(16) 0.0475(5) Uani 1 1 d . . . . .
C8 C -0.1439(2) 0.77381(18) -0.11474(16) 0.0485(5) Uani 1 1 d . . . . .
C9 C -0.2518(2) 0.8125(2) -0.18370(18) 0.0624(6) Uani 1 1 d . . . . .
H9A H -0.2839 0.7693 -0.2569 0.094 Uiso 0.5 1 calc R U P . .
H9B H -0.2120 0.8946 -0.1755 0.094 Uiso 0.5 1 calc R U P . .
H9C H -0.3288 0.7986 -0.1631 0.094 Uiso 0.5 1 calc R U P . .
H9D H -0.2659 0.8724 -0.1401 0.094 Uiso 0.5 1 calc R U P . .
H9E H -0.3378 0.7471 -0.2215 0.094 Uiso 0.5 1 calc R U P . .
H9F H -0.2210 0.8431 -0.2339 0.094 Uiso 0.5 1 calc R U P . .
C10 C -0.0023(2) 0.67330(17) -0.07684(15) 0.0485(5) Uani 1 1 d . . . . .
C11 C 0.2010(2) 0.51194(17) -0.03420(16) 0.0490(5) Uani 1 1 d . . . . .
H11 H 0.1660 0.4680 -0.1049 0.059 Uiso 1 1 calc R U . . .
C12 C 0.3068(2) 0.48828(17) 0.04709(15) 0.0463(4) Uani 1 1 d . . . . .
C13 C 0.3629(2) 0.53847(17) 0.15536(16) 0.0490(5) Uani 1 1 d . . . . .
H13 H 0.3408 0.5958 0.1906 0.059 Uiso 1 1 calc R U . . .
C14 C 0.37430(19) 0.40734(16) 0.03449(16) 0.0453(4) Uani 1 1 d . . . . .
C15 C 0.5411(2) 0.51425(17) 0.31162(15) 0.0487(5) Uani 1 1 d . . . . .
C16 C 0.5546(3) 0.6107(2) 0.38528(18) 0.0672(6) Uani 1 1 d . . . . .
H16 H 0.5083 0.6609 0.3635 0.081 Uiso 1 1 calc R U . . .
C17 C 0.6375(3) 0.6319(2) 0.49149(19) 0.0737(7) Uani 1 1 d . . . . .
H17 H 0.6458 0.6966 0.5412 0.088 Uiso 1 1 calc R U . . .
C18 C 0.7076(3) 0.5604(2) 0.52529(19) 0.0681(6) Uani 1 1 d . . . . .
H18 H 0.7625 0.5753 0.5973 0.082 Uiso 1 1 calc R U . . .
C19 C 0.6956(3) 0.4658(2) 0.45117(19) 0.0718(7) Uani 1 1 d . . . . .
H19 H 0.7443 0.4171 0.4731 0.086 Uiso 1 1 calc R U . . .
C20 C 0.6123(2) 0.4419(2) 0.34454(18) 0.0631(6) Uani 1 1 d . . . . .
H20 H 0.6043 0.3772 0.2951 0.076 Uiso 1 1 calc R U . . .
C21 C 0.36078(19) 0.33054(17) -0.06326(15) 0.0457(4) Uani 1 1 d . . . . .
C22 C 0.4233(2) 0.24948(17) -0.07495(15) 0.0468(4) Uani 1 1 d . . . . .
C23 C 0.5108(3) 0.2049(2) 0.00457(18) 0.0662(6) Uani 1 1 d . . . . .
H23A H 0.4978 0.1258 -0.0282 0.099 Uiso 1 1 calc R U . . .
H23B H 0.4839 0.2069 0.0635 0.099 Uiso 1 1 calc R U . . .
H23C H 0.6071 0.2532 0.0298 0.099 Uiso 1 1 calc R U . . .
C24 C 0.4159(2) 0.12852(17) -0.24312(15) 0.0476(5) Uani 1 1 d . . . . .
C25 C 0.3142(2) 0.0480(2) -0.33609(18) 0.0630(6) Uani 1 1 d . . . . .
H25 H 0.2229 0.0463 -0.3592 0.076 Uiso 1 1 calc R U . . .
C26 C 0.3487(3) -0.0301(2) -0.39476(19) 0.0698(7) Uani 1 1 d . . . . .
H26 H 0.2795 -0.0842 -0.4577 0.084 Uiso 1 1 calc R U . . .
C27 C 0.4826(2) -0.03030(19) -0.36294(18) 0.0583(5) Uani 1 1 d . . . . .
C28 C 0.5833(2) 0.0531(2) -0.27103(18) 0.0615(6) Uani 1 1 d . . . . .
H28 H 0.6749 0.0557 -0.2487 0.074 Uiso 1 1 calc R U . . .
C29 C 0.5518(2) 0.13316(18) -0.21107(17) 0.0571(5) Uani 1 1 d . . . . .
H29 H 0.6216 0.1895 -0.1498 0.069 Uiso 1 1 calc R U . . .
C30 C 0.5189(3) -0.1182(2) -0.4260(2) 0.0829(8) Uani 1 1 d . . . . .
H30A H 0.5018 -0.1887 -0.4045 0.124 Uiso 1 1 calc R U . . .
H30B H 0.6157 -0.0862 -0.4130 0.124 Uiso 1 1 calc R U . . .
H30C H 0.4625 -0.1356 -0.5007 0.124 Uiso 1 1 calc R U . . .
C31 C 0.0442(3) 0.7709(3) 0.33095(18) 0.0695(7) Uani 1 1 d . . . . .
H31 H -0.0298 0.7803 0.3457 0.083 Uiso 1 1 calc R U . . .
C32 C -0.0335(3) 0.5739(3) 0.3463(2) 0.0951(10) Uani 1 1 d . . . . .
H32A H -0.1088 0.5959 0.3525 0.143 Uiso 1 1 calc R U . . .
H32B H 0.0158 0.5575 0.4106 0.143 Uiso 1 1 calc R U . . .
H32C H -0.0702 0.5053 0.2870 0.143 Uiso 1 1 calc R U . . .
C33 C 0.1734(3) 0.6491(2) 0.3047(2) 0.0761(7) Uani 1 1 d . . . . .
H33A H 0.1720 0.5717 0.3068 0.114 Uiso 0.5 1 calc R U P . .
H33B H 0.2613 0.7056 0.3561 0.114 Uiso 0.5 1 calc R U P . .
H33C H 0.1610 0.6565 0.2347 0.114 Uiso 0.5 1 calc R U P . .
H33D H 0.2242 0.7175 0.2916 0.114 Uiso 0.5 1 calc R U P . .
H33E H 0.1349 0.5836 0.2423 0.114 Uiso 0.5 1 calc R U P . .
H33F H 0.2352 0.6327 0.3637 0.114 Uiso 0.5 1 calc R U P . .
N1 N -0.04007(18) 0.94500(15) 0.15474(14) 0.0557(4) Uani 1 1 d . . . . .
H1 H 0.0180 0.9157 0.1892 0.067 Uiso 1 1 calc R U . . .
N2 N -0.10621(17) 0.90385(14) 0.04845(14) 0.0508(4) Uani 1 1 d . . . . .
N3 N -0.10567(18) 0.69380(15) -0.15508(13) 0.0521(4) Uani 1 1 d . . . . .
N4 N 0.05193(19) 0.59882(15) -0.10045(13) 0.0553(4) Uani 1 1 d . . . . .
N5 N 0.15491(18) 0.59240(15) -0.01024(13) 0.0538(4) Uani 1 1 d . . . . .
N6 N 0.45562(17) 0.48988(14) 0.20142(13) 0.0474(4) Uani 1 1 d . . . . .
N7 N 0.46462(17) 0.40833(14) 0.12807(13) 0.0490(4) Uani 1 1 d . . . . .
N8 N 0.28262(18) 0.33496(16) -0.16124(13) 0.0548(4) Uani 1 1 d . . . . .
N9 N 0.29397(18) 0.26183(16) -0.23395(14) 0.0565(4) Uani 1 1 d . . . . .
N10 N 0.38006(16) 0.20960(14) -0.18214(13) 0.0471(4) Uani 1 1 d . . . . .
N11 N 0.06142(19) 0.66921(19) 0.32940(15) 0.0652(5) Uani 1 1 d . . . . .
O1 O 0.11801(19) 0.85403(16) 0.31449(14) 0.0779(5) Uani 1 1 d . . . . .
S1 S 0.04514(5) 0.75770(5) 0.05506(4) 0.05228(16) Uani 1 1 d . . . . .
F1 F -0.1233(2) 1.30448(15) 0.38122(16) 0.1219(7) Uani 1 1 d . . . . .

loop_
_atom_site_aniso_label
_atom_site_aniso_U_11
_atom_site_aniso_U_22
_atom_site_aniso_U_33
_atom_site_aniso_U_23
_atom_site_aniso_U_13
_atom_site_aniso_U_12
C1 0.0538(12) 0.0453(11) 0.0608(13) 0.0147(10) 0.0259(11) 0.0158(9)
C2 0.0584(13) 0.0594(13) 0.0658(15) 0.0099(11) 0.0237(12) 0.0190(11)
C3 0.0818(18) 0.0630(15) 0.0690(16) 0.0033(12) 0.0332(14) 0.0148(13)
C4 0.101(2) 0.0581(15) 0.094(2) 0.0135(14) 0.0517(18) 0.0375(15)
C5 0.101(2) 0.0773(17) 0.093(2) 0.0322(16) 0.0463(18) 0.0558(16)
C6 0.0765(16) 0.0621(14) 0.0692(15) 0.0212(12) 0.0311(13) 0.0330(12)
C7 0.0432(10) 0.0476(11) 0.0494(12) 0.0159(9) 0.0162(9) 0.0151(9)
C8 0.0452(11) 0.0528(11) 0.0468(11) 0.0191(9) 0.0173(9) 0.0155(9)
C9 0.0568(13) 0.0748(15) 0.0604(14) 0.0311(12) 0.0190(11) 0.0300(11)
C10 0.0497(11) 0.0510(11) 0.0422(11) 0.0127(9) 0.0156(9) 0.0184(9)
C11 0.0504(11) 0.0504(11) 0.0437(11) 0.0115(9) 0.0165(9) 0.0186(9)
C12 0.0437(10) 0.0470(11) 0.0462(11) 0.0121(9) 0.0175(9) 0.0148(9)
C13 0.0497(11) 0.0473(11) 0.0507(12) 0.0109(9) 0.0201(9) 0.0208(9)
C14 0.0412(10) 0.0460(10) 0.0471(11) 0.0117(9) 0.0182(9) 0.0137(8)
C15 0.0441(10) 0.0535(12) 0.0435(11) 0.0096(9) 0.0164(9) 0.0144(9)
C16 0.0768(16) 0.0724(15) 0.0505(13) 0.0083(11) 0.0182(12) 0.0392(13)
C17 0.0864(17) 0.0800(17) 0.0474(14) 0.0018(12) 0.0204(13) 0.0370(14)
C18 0.0673(15) 0.0803(16) 0.0458(13) 0.0125(12) 0.0133(11) 0.0258(13)
C19 0.0753(16) 0.0794(16) 0.0541(14) 0.0150(12) 0.0119(12) 0.0388(13)
C20 0.0652(14) 0.0673(14) 0.0520(13) 0.0081(11) 0.0154(11) 0.0328(12)
C21 0.0413(10) 0.0494(11) 0.0431(11) 0.0115(9) 0.0156(9) 0.0145(9)
C22 0.0441(10) 0.0475(11) 0.0438(11) 0.0100(9) 0.0156(9) 0.0137(9)
C23 0.0772(16) 0.0729(15) 0.0556(14) 0.0199(12) 0.0234(12) 0.0408(13)
C24 0.0448(11) 0.0482(11) 0.0462(11) 0.0082(9) 0.0196(9) 0.0130(9)
C25 0.0452(12) 0.0714(15) 0.0560(13) -0.0008(11) 0.0162(10) 0.0130(11)
C26 0.0629(15) 0.0688(15) 0.0525(14) -0.0093(11) 0.0164(11) 0.0106(12)
C27 0.0693(15) 0.0541(12) 0.0541(13) 0.0105(10) 0.0295(12) 0.0232(11)
C28 0.0557(13) 0.0657(14) 0.0635(14) 0.0127(11) 0.0222(11) 0.0284(11)
C29 0.0478(11) 0.0546(12) 0.0538(13) 0.0009(10) 0.0117(10) 0.0159(10)
C30 0.108(2) 0.0754(17) 0.0742(17) 0.0099(14) 0.0428(16) 0.0448(16)
C31 0.0533(14) 0.100(2) 0.0468(13) 0.0112(13) 0.0096(11) 0.0343(14)
C32 0.0835(19) 0.114(2) 0.0676(17) 0.0373(17) 0.0229(15) 0.0089(17)
C33 0.0728(16) 0.0811(17) 0.0760(17) 0.0223(14) 0.0255(14) 0.0358(14)
N1 0.0582(10) 0.0539(10) 0.0536(11) 0.0114(8) 0.0176(9) 0.0265(8)
N2 0.0490(9) 0.0502(10) 0.0533(11) 0.0165(8) 0.0199(8) 0.0183(8)
N3 0.0533(10) 0.0592(10) 0.0405(9) 0.0160(8) 0.0130(8) 0.0220(8)
N4 0.0607(11) 0.0608(11) 0.0449(10) 0.0143(8) 0.0163(8) 0.0298(9)
N5 0.0538(10) 0.0589(10) 0.0463(10) 0.0129(8) 0.0133(8) 0.0268(9)
N6 0.0481(9) 0.0495(9) 0.0426(9) 0.0087(7) 0.0165(7) 0.0195(8)
N7 0.0491(9) 0.0508(9) 0.0439(9) 0.0075(7) 0.0160(8) 0.0201(8)
N8 0.0545(10) 0.0638(11) 0.0461(10) 0.0119(8) 0.0172(8) 0.0276(9)
N9 0.0554(10) 0.0680(11) 0.0453(10) 0.0119(9) 0.0160(8) 0.0292(9)
N10 0.0427(9) 0.0516(9) 0.0426(9) 0.0082(7) 0.0146(7) 0.0168(7)
N11 0.0575(11) 0.0806(14) 0.0539(11) 0.0226(10) 0.0169(9) 0.0248(10)
O1 0.0759(11) 0.0793(12) 0.0687(11) 0.0181(9) 0.0154(9) 0.0330(10)
S1 0.0510(3) 0.0562(3) 0.0418(3) 0.0084(2) 0.0091(2) 0.0234(2)
F1 0.1725(19) 0.0887(12) 0.1284(16) 0.0098(11) 0.0771(15) 0.0740(13)

loop_
_atom_type_symbol
_atom_type_description
_atom_type_scat_dispersion_real
_atom_type_scat_dispersion_imag
_atom_type_scat_source
C C 0.0033 0.0016 'International Tables Vol C Tables 4.2.6.8 and 6.1.1.4'
H H 0.0000 0.0000 'International Tables Vol C Tables 4.2.6.8 and 6.1.1.4'
N N 0.0061 0.0033 'International Tables Vol C Tables 4.2.6.8 and 6.1.1.4'
O O 0.0106 0.0060 'International Tables Vol C Tables 4.2.6.8 and 6.1.1.4'
S S 0.1246 0.1234 'International Tables Vol C Tables 4.2.6.8 and 6.1.1.4'
F F 0.0171 0.0103 'International Tables Vol C Tables 4.2.6.8 and 6.1.1.4'

loop_
_geom_angle_atom_site_label_1
_geom_angle_atom_site_label_2
_geom_angle_atom_site_label_3
_geom_angle
_geom_angle_site_symmetry_1
_geom_angle_site_symmetry_3
C6 C1 C2 119.8(2) . .
C6 C1 N1 122.2(2) . .
C2 C1 N1 118.0(2) . .
C1 C2 C3 119.9(2) . .
C1 C2 H2 120.0 . .
C3 C2 H2 120.0 . .
C4 C3 C2 118.7(3) . .
C4 C3 H3 120.7 . .
C2 C3 H3 120.7 . .
C5 C4 C3 122.6(2) . .
C5 C4 F1 119.1(3) . .
C3 C4 F1 118.3(3) . .
C4 C5 C6 119.4(3) . .
C4 C5 H5 120.3 . .
C6 C5 H5 120.3 . .
C1 C6 C5 119.6(2) . .
C1 C6 H6 120.2 . .
C5 C6 H6 120.2 . .
N2 C7 C8 121.80(18) . .
N2 C7 S1 128.51(16) . .
C8 C7 S1 109.69(15) . .
N3 C8 C7 116.60(18) . .
N3 C8 C9 121.30(19) . .
C7 C8 C9 122.10(19) . .
C8 C9 H9A 109.5 . .
C8 C9 H9B 109.5 . .
H9A C9 H9B 109.5 . .
C8 C9 H9C 109.5 . .
H9A C9 H9C 109.5 . .
H9B C9 H9C 109.5 . .
C8 C9 H9D 109.5 . .
H9A C9 H9D 141.1 . .
H9B C9 H9D 56.3 . .
H9C C9 H9D 56.3 . .
C8 C9 H9E 109.5 . .
H9A C9 H9E 56.3 . .
H9B C9 H9E 141.1 . .
H9C C9 H9E 56.3 . .
H9D C9 H9E 109.5 . .
C8 C9 H9F 109.5 . .
H9A C9 H9F 56.3 . .
H9B C9 H9F 56.3 . .
H9C C9 H9F 141.1 . .
H9D C9 H9F 109.5 . .
H9E C9 H9F 109.5 . .
N4 C10 N3 121.41(18) . .
N4 C10 S1 124.22(16) . .
N3 C10 S1 114.37(15) . .
N5 C11 C12 121.07(19) . .
N5 C11 H11 119.5 . .
C12 C11 H11 119.5 . .
C13 C12 C14 104.02(17) . .
C13 C12 C11 127.33(19) . .
C14 C12 C11 128.63(19) . .
N6 C13 C12 107.84(17) . .
N6 C13 H13 126.1 . .
C12 C13 H13 126.1 . .
N7 C14 C12 111.67(17) . .
N7 C14 C21 118.84(17) . .
C12 C14 C21 129.45(18) . .
C20 C15 C16 119.7(2) . .
C20 C15 N6 119.72(18) . .
C16 C15 N6 120.55(19) . .
C15 C16 C17 119.4(2) . .
C15 C16 H16 120.3 . .
C17 C16 H16 120.3 . .
C18 C17 C16 121.5(2) . .
C18 C17 H17 119.3 . .
C16 C17 H17 119.3 . .
C17 C18 C19 118.7(2) . .
C17 C18 H18 120.6 . .
C19 C18 H18 120.6 . .
C18 C19 C20 120.9(2) . .
C18 C19 H19 119.5 . .
C20 C19 H19 119.5 . .
C15 C20 C19 119.7(2) . .
C15 C20 H20 120.1 . .
C19 C20 H20 120.1 . .
N8 C21 C22 109.08(17) . .
N8 C21 C14 121.66(18) . .
C22 C21 C14 129.22(18) . .
N10 C22 C21 103.73(17) . .
N10 C22 C23 124.77(19) . .
C21 C22 C23 131.40(19) . .
C22 C23 H23A 109.5 . .
C22 C23 H23B 109.5 . .
H23A C23 H23B 109.5 . .
C22 C23 H23C 109.5 . .
H23A C23 H23C 109.5 . .
H23B C23 H23C 109.5 . .
C25 C24 C29 120.00(19) . .
C25 C24 N10 119.49(18) . .
C29 C24 N10 120.48(17) . .
C24 C25 C26 119.5(2) . .
C24 C25 H25 120.3 . .
C26 C25 H25 120.3 . .
C27 C26 C25 121.9(2) . .
C27 C26 H26 119.1 . .
C25 C26 H26 119.1 . .
C26 C27 C28 117.6(2) . .
C26 C27 C30 121.6(2) . .
C28 C27 C30 120.8(2) . .
C27 C28 C29 121.7(2) . .
C27 C28 H28 119.1 . .
C29 C28 H28 119.1 . .
C24 C29 C28 119.3(2) . .
C24 C29 H29 120.4 . .
C28 C29 H29 120.4 . .
C27 C30 H30A 109.5 . .
C27 C30 H30B 109.5 . .
H30A C30 H30B 109.5 . .
C27 C30 H30C 109.5 . .
H30A C30 H30C 109.5 . .
H30B C30 H30C 109.5 . .
O1 C31 N11 125.3(2) . .
O1 C31 H31 117.4 . .
N11 C31 H31 117.4 . .
N11 C32 H32A 109.5 . .
N11 C32 H32B 109.5 . .
H32A C32 H32B 109.5 . .
N11 C32 H32C 109.5 . .
H32A C32 H32C 109.5 . .
H32B C32 H32C 109.5 . .
N11 C33 H33A 109.5 . .
N11 C33 H33B 109.5 . .
H33A C33 H33B 109.5 . .
N11 C33 H33C 109.5 . .
H33A C33 H33C 109.5 . .
H33B C33 H33C 109.5 . .
N11 C33 H33D 109.5 . .
H33A C33 H33D 141.1 . .
H33B C33 H33D 56.3 . .
H33C C33 H33D 56.3 . .
N11 C33 H33E 109.5 . .
H33A C33 H33E 56.3 . .
H33B C33 H33E 141.1 . .
H33C C33 H33E 56.3 . .
H33D C33 H33E 109.5 . .
N11 C33 H33F 109.5 . .
H33A C33 H33F 56.3 . .
H33B C33 H33F 56.3 . .
H33C C33 H33F 141.1 . .
H33D C33 H33F 109.5 . .
H33E C33 H33F 109.5 . .
N2 N1 C1 120.13(18) . .
N2 N1 H1 119.9 . .
C1 N1 H1 119.9 . .
C7 N2 N1 118.40(17) . .
C8 N3 C10 111.57(17) . .
C10 N4 N5 112.28(17) . .
C11 N5 N4 111.49(17) . .
C13 N6 N7 111.98(16) . .
C13 N6 C15 128.71(17) . .
N7 N6 C15 119.30(16) . .
C14 N7 N6 104.48(15) . .
N9 N8 C21 109.09(16) . .
N8 N9 N10 107.14(15) . .
C22 N10 N9 110.95(16) . .
C22 N10 C24 130.10(17) . .
N9 N10 C24 118.90(16) . .
C31 N11 C33 119.6(2) . .
C31 N11 C32 121.8(2) . .
C33 N11 C32 118.5(2) . .
C7 S1 C10 87.75(10) . .

loop_
_geom_bond_atom_site_label_1
_geom_bond_atom_site_label_2
_geom_bond_distance
_geom_bond_site_symmetry_2
C1 C6 1.382(3) .
C1 C2 1.385(3) .
C1 N1 1.397(3) .
C2 C3 1.388(3) .
C2 H2 0.9300 .
C3 C4 1.359(4) .
C3 H3 0.9300 .
C4 C5 1.351(4) .
C4 F1 1.367(3) .
C5 C6 1.387(3) .
C5 H5 0.9300 .
C6 H6 0.9300 .
C7 N2 1.290(2) .
C7 C8 1.447(3) .
C7 S1 1.764(2) .
C8 N3 1.295(3) .
C8 C9 1.492(3) .
C9 H9A 0.9600 .
C9 H9B 0.9600 .
C9 H9C 0.9600 .
C9 H9D 0.9600 .
C9 H9E 0.9600 .
C9 H9F 0.9600 .
C10 N4 1.282(2) .
C10 N3 1.389(3) .
C10 S1 1.777(2) .
C11 N5 1.280(3) .
C11 C12 1.449(3) .
C11 H11 0.9300 .
C12 C13 1.373(3) .
C12 C14 1.420(3) .
C13 N6 1.347(2) .
C13 H13 0.9300 .
C14 N7 1.334(2) .
C14 C21 1.463(3) .
C15 C20 1.374(3) .
C15 C16 1.378(3) .
C15 N6 1.424(2) .
C16 C17 1.378(3) .
C16 H16 0.9300 .
C17 C18 1.362(3) .
C17 H17 0.9300 .
C18 C19 1.372(3) .
C18 H18 0.9300 .
C19 C20 1.379(3) .
C19 H19 0.9300 .
C20 H20 0.9300 .
C21 N8 1.358(2) .
C21 C22 1.378(3) .
C22 N10 1.357(2) .
C22 C23 1.486(3) .
C23 H23A 0.9600 .
C23 H23B 0.9600 .
C23 H23C 0.9600 .
C24 C25 1.374(3) .
C24 C29 1.377(3) .
C24 N10 1.430(2) .
C25 C26 1.377(3) .
C25 H25 0.9300 .
C26 C27 1.375(3) .
C26 H26 0.9300 .
C27 C28 1.377(3) .
C27 C30 1.509(3) .
C28 C29 1.383(3) .
C28 H28 0.9300 .
C29 H29 0.9300 .
C30 H30A 0.9600 .
C30 H30B 0.9600 .
C30 H30C 0.9600 .
C31 O1 1.230(3) .
C31 N11 1.321(3) .
C31 H31 0.9300 .
C32 N11 1.453(3) .
C32 H32A 0.9600 .
C32 H32B 0.9600 .
C32 H32C 0.9600 .
C33 N11 1.450(3) .
C33 H33A 0.9600 .
C33 H33B 0.9600 .
C33 H33C 0.9600 .
C33 H33D 0.9600 .
C33 H33E 0.9600 .
C33 H33F 0.9600 .
N1 N2 1.338(2) .
N1 H1 0.8600 .
N4 N5 1.401(2) .
N6 N7 1.363(2) .
N8 N9 1.307(2) .
N9 N10 1.358(2) .
